data_7706174
loop_
_publ_author_name
'Ohmagari, Hitomi'
'Nakaya, Manabu'
'Tanaka, Kaisei'
'Zenno, Hikaru'
'Akiyoshi, Ryohei'
'Sekine, Yoshihiro'
'Zhang, Yingjie'
'Min, Kil Sik'
'Hasegawa, Miki'
'Lindoy, Leonard F.'
'Hayami, Shinya'

_publ_section_title
;
 Magnetism in a helicate complexes arising with the tetradentate ligand.
;
_journal_issue 2
_journal_name_full 'Dalton transactions (Cambridge, England : 2003)'
_journal_page_first 494
_journal_page_last 498
_journal_paper_doi 10.1039/d0dt03990j
_journal_volume 50
_journal_year 2021
_chemical_formula_moiety 'C30 H22 Mn N6 S2'
_chemical_formula_sum 'C30 H22 Mn N6 S2'
_chemical_formula_weight 585.59
_space_group_crystal_system monoclinic
_space_group_IT_number 14
_space_group_name_Hall '-P 2yn'
_space_group_name_H-M_alt 'P 1 21/n 1'
_atom_sites_solution_hydrogens geom
_atom_sites_solution_primary iterative
_audit_creation_date 2020-12-08
_audit_creation_method
;
Olex2 1.3
(compiled 2020.11.12 svn.r5f609507 for OlexSys, GUI svn.r6226)
;
_audit_update_record
;
2020-12-10 deposited with the CCDC.	2020-12-15 downloaded from the CCDC.
;
_cell_angle_alpha 90
_cell_angle_beta 99.248(2)
_cell_angle_gamma 90
_cell_formula_units_Z 4
_cell_length_a 12.8615(9)
_cell_length_b 13.3685(10)
_cell_length_c 15.6695(12)
_cell_measurement_reflns_used 15670
_cell_measurement_temperature 100
_cell_measurement_theta_max 27.43
_cell_measurement_theta_min 3.05
_cell_volume 2659.2(3)
_computing_cell_refinement 'MSC/AFC Diffractometer Control'
_computing_data_collection 'MSC/AFC Diffractometer Control (Rigaku, 1998)'
_computing_data_reduction 'MSC/AFC Diffractometer Control'
_computing_molecular_graphics 'Olex2 1.3 (Dolomanov et al., 2009)'
_computing_publication_material 'Olex2 1.3 (Dolomanov et al., 2009)'
_computing_structure_refinement 'SHELXL 2018/3 (Sheldrick, 2015)'
_computing_structure_solution 'olex2.solve 1.3 (Bourhis et al., 2015)'
_diffrn_ambient_temperature 100
_diffrn_detector 'Rigaku curved IP area detector'
_diffrn_detector_area_resol_mean 10.0
_diffrn_detector_type 'Imaging plate area detector'
_diffrn_measured_fraction_theta_full 0.999
_diffrn_measured_fraction_theta_max 0.998
_diffrn_measurement_device 'three-circle diffractometer'
_diffrn_measurement_device_type 'Rigaku RAPID FR'
_diffrn_measurement_method '\w scans'
_diffrn_radiation_monochromator 'multi-layer mirror optics'
_diffrn_radiation_probe x-ray
_diffrn_radiation_type MoK\a
_diffrn_radiation_wavelength 0.71075
_diffrn_reflns_av_R_equivalents 0.1235
_diffrn_reflns_av_unetI/netI 0.0740
_diffrn_reflns_Laue_measured_fraction_full 0.999
_diffrn_reflns_Laue_measured_fraction_max 0.998
_diffrn_reflns_limit_h_max 16
_diffrn_reflns_limit_h_min -15
_diffrn_reflns_limit_k_max 17
_diffrn_reflns_limit_k_min -17
_diffrn_reflns_limit_l_max 20
_diffrn_reflns_limit_l_min -20
_diffrn_reflns_number 41564
_diffrn_reflns_point_group_measured_fraction_full 0.999
_diffrn_reflns_point_group_measured_fraction_max 0.998
_diffrn_reflns_theta_full 25.242
_diffrn_reflns_theta_max 27.461
_diffrn_reflns_theta_min 3.043
_diffrn_source 'rotating anode X-ray generator'
_diffrn_source_type FR
_exptl_absorpt_coefficient_mu 0.686
_exptl_absorpt_correction_T_max 1.0000
_exptl_absorpt_correction_T_min 0.6034
_exptl_absorpt_correction_type empirical
_exptl_absorpt_process_details 'ABSCORE, RIGAKU(1996)'
_exptl_crystal_colour yellow
_exptl_crystal_colour_primary yellow
_exptl_crystal_density_diffrn 1.463
_exptl_crystal_description block
_exptl_crystal_F_000 1204
_exptl_crystal_size_max 0.21
_exptl_crystal_size_mid 0.15
_exptl_crystal_size_min 0.12
_refine_diff_density_max 0.893
_refine_diff_density_min -0.359
_refine_diff_density_rms 0.101
_refine_ls_extinction_method none
_refine_ls_goodness_of_fit_ref 1.071
_refine_ls_hydrogen_treatment constr
_refine_ls_matrix_type full
_refine_ls_number_parameters 354
_refine_ls_number_reflns 6077
_refine_ls_number_restraints 0
_refine_ls_restrained_S_all 1.071
_refine_ls_R_factor_all 0.1242
_refine_ls_R_factor_gt 0.0866
_refine_ls_shift/su_max 0.001
_refine_ls_shift/su_mean 0.000
_refine_ls_structure_factor_coef Fsqd
_refine_ls_weighting_details 'w=1/[\s^2^(Fo^2^)+(0.0773P)^2^+4.7946P] where P=(Fo^2^+2Fc^2^)/3'
_refine_ls_weighting_scheme calc
_refine_ls_wR_factor_gt 0.1772
_refine_ls_wR_factor_ref 0.1950
_reflns_Friedel_coverage 0.000
_reflns_number_gt 4258
_reflns_number_total 6077
_reflns_threshold_expression 'I > 2\s(I)'
_cod_data_source_file d0dt03990j2.cif
_cod_data_source_block Mn-NCS
_cod_depositor_comments 'Adding full bibliography for 7706174--7706177.cif.'
_cod_database_code 7706174
_shelx_shelxl_version_number 2018/3
_shelx_space_group_comment
;
The symmetry employed for this shelxl refinement is uniquely defined
by the following loop, which should always be used as a source of
symmetry information in preference to the above space-group names.
They are only intended as comments.
;
_shelx_estimated_absorpt_t_max 0.922
_shelx_estimated_absorpt_t_min 0.869
_olex2_refinement_description
;
1. Fixed Uiso
 At 1.2 times of:
  All C(H) groups, All C(H,H) groups
 At 1.5 times of:
  All C(H,H,H) groups
2.a Secondary CH2 refined with riding coordinates:
 C27(H27A,H27B), C13(H13A,H13B)
2.b Aromatic/amide H refined with riding coordinates:
 C3(H3), C17(H17), C2(H2), C22(H22), C5(H5), C16(H16), C8(H8), C19(H19),
 C20(H20), C23(H23), C6(H6), C9(H9)
2.c Idealised Me refined as rotating group:
 C28(H28A,H28B,H28C), C14(H14A,H14B,H14C)
;
_olex2_submission_special_instructions 'No special instructions were received'

loop_
_space_group_symop_operation_xyz
'x, y, z'
'-x+1/2, y+1/2, -z+1/2'
'-x, -y, -z'
'x-1/2, -y-1/2, z-1/2'

loop_
_atom_site_label
_atom_site_type_symbol
_atom_site_fract_x
_atom_site_fract_y
_atom_site_fract_z
_atom_site_U_iso_or_equiv
_atom_site_adp_type
_atom_site_occupancy
_atom_site_site_symmetry_order
_atom_site_calc_flag
_atom_site_refinement_flags_posn
_atom_site_refinement_flags_adp
_atom_site_refinement_flags_occupancy
_atom_site_disorder_assembly
_atom_site_disorder_group
Mn01 Mn 0.50699(5) 0.64277(5) 0.75392(4) 0.0250(2) Uani 1 1 d . . . . .
S1 S 0.87580(9) 0.62104(9) 0.70419(7) 0.0319(3) Uani 1 1 d . . . . .
S2 S 0.13329(9) 0.64011(9) 0.78511(8) 0.0344(3) Uani 1 1 d . . . . .
N1 N 0.5575(3) 0.5333(3) 0.8667(2) 0.0274(8) Uani 1 1 d . . . . .
N3 N 0.4277(3) 0.5480(3) 0.6423(2) 0.0293(8) Uani 1 1 d . . . . .
N2 N 0.5426(3) 0.7367(3) 0.8778(2) 0.0317(9) Uani 1 1 d . . . . .
N4 N 0.5113(3) 0.7347(3) 0.6278(2) 0.0311(9) Uani 1 1 d . . . . .
N5 N 0.6712(3) 0.6170(3) 0.7419(2) 0.0358(9) Uani 1 1 d . . . . .
N6 N 0.3440(3) 0.6692(3) 0.7675(2) 0.0371(9) Uani 1 1 d . . . . .
C29 C 0.7559(4) 0.6184(3) 0.7260(3) 0.0263(9) Uani 1 1 d . . . . .
C30 C 0.2563(3) 0.6569(3) 0.7755(3) 0.0256(9) Uani 1 1 d . . . . .
C26 C 0.4090(3) 0.5935(3) 0.5639(3) 0.0289(10) Uani 1 1 d . . . . .
C11 C 0.6009(4) 0.6864(3) 0.9453(3) 0.0295(10) Uani 1 1 d . . . . .
C12 C 0.6094(3) 0.5792(3) 0.9384(3) 0.0278(9) Uani 1 1 d . . . . .
C25 C 0.4517(4) 0.6929(3) 0.5564(3) 0.0300(10) Uani 1 1 d . . . . .
C1 C 0.5637(4) 0.4342(3) 0.8608(3) 0.0325(10) Uani 1 1 d . . . . .
C24 C 0.5624(4) 0.8209(3) 0.6185(3) 0.0346(11) Uani 1 1 d . . . . .
C4 C 0.6699(3) 0.5261(4) 1.0061(3) 0.0311(10) Uani 1 1 d . . . . .
C3 C 0.6731(4) 0.4210(4) 0.9991(3) 0.0353(11) Uani 1 1 d . . . . .
H3 H 0.712136 0.382145 1.043940 0.042 Uiso 1 1 calc R U . . .
C15 C 0.3849(4) 0.4582(3) 0.6513(3) 0.0338(11) Uani 1 1 d . . . . .
C27 C 0.4006(4) 0.4161(3) 0.7421(3) 0.0347(11) Uani 1 1 d . . . . .
H27A H 0.355583 0.356132 0.743036 0.042 Uiso 1 1 calc R U . . .
H27B H 0.377408 0.466365 0.781467 0.042 Uiso 1 1 calc R U . . .
C13 C 0.5159(4) 0.3873(4) 0.7758(3) 0.0376(11) Uani 1 1 d . . . . .
H13A H 0.519960 0.313678 0.782228 0.045 Uiso 1 1 calc R U . . .
H13B H 0.559240 0.406317 0.731568 0.045 Uiso 1 1 calc R U . . .
C21 C 0.4340(4) 0.7413(3) 0.4756(3) 0.0331(10) Uani 1 1 d . . . . .
C17 C 0.3112(4) 0.4511(4) 0.5016(3) 0.0365(11) Uani 1 1 d . . . . .
H17 H 0.273970 0.416178 0.453336 0.044 Uiso 1 1 calc R U . . .
C28 C 0.6387(4) 0.8606(4) 0.6924(3) 0.0409(12) Uani 1 1 d . . . . .
H28A H 0.634598 0.820685 0.744175 0.061 Uiso 1 1 calc R U . . .
H28B H 0.621547 0.930419 0.703032 0.061 Uiso 1 1 calc R U . . .
H28C H 0.710220 0.856722 0.678440 0.061 Uiso 1 1 calc R U . . .
C2 C 0.6195(4) 0.3755(3) 0.9272(3) 0.0357(11) Uani 1 1 d . . . . .
H2 H 0.620032 0.304700 0.922080 0.043 Uiso 1 1 calc R U . . .
C22 C 0.4833(4) 0.8344(4) 0.4688(3) 0.0394(12) Uani 1 1 d . . . . .
H22 H 0.471906 0.870442 0.415838 0.047 Uiso 1 1 calc R U . . .
C18 C 0.3497(4) 0.5482(3) 0.4915(3) 0.0320(10) Uani 1 1 d . . . . .
C5 C 0.7264(4) 0.5778(4) 1.0794(3) 0.0374(11) Uani 1 1 d . . . . .
H5 H 0.771503 0.541831 1.122731 0.045 Uiso 1 1 calc R U . . .
C7 C 0.6507(4) 0.7335(4) 1.0211(3) 0.0357(11) Uani 1 1 d . . . . .
C10 C 0.5256(4) 0.8341(4) 0.8879(3) 0.0388(11) Uani 1 1 d . . . . .
C16 C 0.3280(4) 0.4077(4) 0.5810(3) 0.0390(12) Uani 1 1 d . . . . .
H16 H 0.300849 0.342771 0.588652 0.047 Uiso 1 1 calc R U . . .
C8 C 0.6330(4) 0.8369(4) 1.0285(3) 0.0433(12) Uani 1 1 d . . . . .
H8 H 0.664001 0.872260 1.078772 0.052 Uiso 1 1 calc R U . . .
C19 C 0.3296(4) 0.6017(4) 0.4110(3) 0.0387(12) Uani 1 1 d . . . . .
H19 H 0.287732 0.571634 0.362258 0.046 Uiso 1 1 calc R U . . .
C20 C 0.3693(4) 0.6941(4) 0.4038(3) 0.0396(12) Uani 1 1 d . . . . .
H20 H 0.354125 0.728532 0.350192 0.048 Uiso 1 1 calc R U . . .
C23 C 0.5473(4) 0.8720(4) 0.5385(3) 0.0397(12) Uani 1 1 d . . . . .
H23 H 0.582630 0.933674 0.533622 0.048 Uiso 1 1 calc R U . . .
C6 C 0.7153(4) 0.6778(4) 1.0868(3) 0.0402(12) Uani 1 1 d . . . . .
H6 H 0.751068 0.711425 1.136351 0.048 Uiso 1 1 calc R U . . .
C9 C 0.5710(4) 0.8858(4) 0.9629(3) 0.0451(13) Uani 1 1 d . . . . .
H9 H 0.558305 0.955372 0.967862 0.054 Uiso 1 1 calc R U . . .
C14 C 0.4529(4) 0.8883(4) 0.8191(4) 0.0450(13) Uani 1 1 d . . . . .
H14A H 0.444699 0.849623 0.765326 0.068 Uiso 1 1 calc R U . . .
H14B H 0.482335 0.954185 0.809574 0.068 Uiso 1 1 calc R U . . .
H14C H 0.384068 0.896468 0.837458 0.068 Uiso 1 1 calc R U . . .

loop_
_atom_site_aniso_label
_atom_site_aniso_U_11
_atom_site_aniso_U_22
_atom_site_aniso_U_33
_atom_site_aniso_U_23
_atom_site_aniso_U_13
_atom_site_aniso_U_12
Mn01 0.0259(4) 0.0264(4) 0.0225(3) 0.0024(3) 0.0028(3) 0.0003(3)
S1 0.0249(6) 0.0343(6) 0.0356(6) -0.0007(5) 0.0026(5) -0.0023(4)
S2 0.0249(6) 0.0378(7) 0.0393(7) 0.0010(5) 0.0017(5) 0.0018(5)
N1 0.030(2) 0.028(2) 0.0239(19) -0.0035(15) 0.0022(15) 0.0019(15)
N3 0.028(2) 0.033(2) 0.0266(19) 0.0074(16) 0.0014(15) -0.0010(15)
N2 0.040(2) 0.025(2) 0.032(2) 0.0031(16) 0.0103(17) 0.0011(16)
N4 0.035(2) 0.029(2) 0.031(2) 0.0018(16) 0.0095(17) 0.0009(16)
N5 0.035(2) 0.040(2) 0.033(2) 0.0004(17) 0.0092(18) -0.0064(18)
N6 0.039(2) 0.040(2) 0.032(2) 0.0044(18) 0.0048(18) 0.0034(18)
C29 0.034(3) 0.022(2) 0.021(2) -0.0008(17) -0.0007(18) -0.0007(17)
C30 0.030(3) 0.026(2) 0.019(2) 0.0012(17) -0.0010(17) 0.0044(18)
C26 0.029(2) 0.034(2) 0.023(2) 0.0023(19) 0.0045(18) 0.0064(19)
C11 0.035(3) 0.030(2) 0.025(2) -0.0010(19) 0.0101(19) -0.0050(19)
C12 0.025(2) 0.038(3) 0.021(2) -0.0020(19) 0.0055(17) -0.0028(18)
C25 0.034(3) 0.030(2) 0.027(2) 0.0017(19) 0.0062(19) 0.0033(19)
C1 0.038(3) 0.036(3) 0.022(2) 0.0023(19) 0.0021(19) 0.003(2)
C24 0.039(3) 0.028(2) 0.039(3) 0.001(2) 0.011(2) 0.002(2)
C4 0.032(3) 0.042(3) 0.019(2) 0.0008(19) 0.0035(18) -0.002(2)
C3 0.040(3) 0.041(3) 0.024(2) 0.010(2) 0.0017(19) 0.004(2)
C15 0.037(3) 0.032(3) 0.029(2) 0.005(2) -0.002(2) -0.004(2)
C27 0.043(3) 0.029(2) 0.030(2) 0.004(2) 0.001(2) -0.004(2)
C13 0.050(3) 0.027(2) 0.032(2) -0.001(2) -0.002(2) 0.002(2)
C21 0.043(3) 0.029(2) 0.029(2) -0.0002(19) 0.011(2) 0.007(2)
C17 0.042(3) 0.039(3) 0.026(2) -0.006(2) -0.003(2) -0.005(2)
C28 0.046(3) 0.035(3) 0.043(3) -0.003(2) 0.012(2) -0.009(2)
C2 0.048(3) 0.029(2) 0.028(2) 0.001(2) 0.003(2) 0.006(2)
C22 0.055(3) 0.031(3) 0.034(3) 0.007(2) 0.015(2) 0.005(2)
C18 0.036(3) 0.033(3) 0.024(2) -0.0016(19) -0.0009(19) 0.0049(19)
C5 0.039(3) 0.048(3) 0.024(2) 0.000(2) 0.002(2) -0.007(2)
C7 0.042(3) 0.040(3) 0.028(2) -0.005(2) 0.014(2) -0.010(2)
C10 0.045(3) 0.035(3) 0.039(3) 0.001(2) 0.014(2) -0.002(2)
C16 0.050(3) 0.030(3) 0.034(3) 0.003(2) -0.001(2) -0.010(2)
C8 0.058(3) 0.041(3) 0.033(3) -0.009(2) 0.014(2) -0.012(2)
C19 0.056(3) 0.034(3) 0.024(2) -0.002(2) -0.002(2) 0.006(2)
C20 0.055(3) 0.039(3) 0.023(2) 0.006(2) 0.002(2) 0.008(2)
C23 0.048(3) 0.031(3) 0.043(3) 0.006(2) 0.017(2) -0.002(2)
C6 0.052(3) 0.050(3) 0.018(2) -0.004(2) 0.005(2) -0.016(2)
C9 0.053(3) 0.035(3) 0.050(3) -0.007(2) 0.018(3) -0.001(2)
C14 0.047(3) 0.029(3) 0.060(3) 0.003(2) 0.013(3) 0.003(2)

loop_
_atom_type_symbol
_atom_type_description
_atom_type_scat_dispersion_real
_atom_type_scat_dispersion_imag
_atom_type_scat_source
C C 0.0033 0.0016 'International Tables Vol C Tables 4.2.6.8 and 6.1.1.4'
H H 0.0000 0.0000 'International Tables Vol C Tables 4.2.6.8 and 6.1.1.4'
Mn Mn 0.3368 0.7283 'International Tables Vol C Tables 4.2.6.8 and 6.1.1.4'
N N 0.0061 0.0033 'International Tables Vol C Tables 4.2.6.8 and 6.1.1.4'
S S 0.1246 0.1234 'International Tables Vol C Tables 4.2.6.8 and 6.1.1.4'

loop_
_geom_angle_atom_site_label_1
_geom_angle_atom_site_label_2
_geom_angle_atom_site_label_3
_geom_angle
_geom_angle_site_symmetry_1
_geom_angle_site_symmetry_3
_geom_angle_publ_flag
N1 Mn01 N4 160.13(13) . . ?
N3 Mn01 N1 105.84(13) . . ?
N3 Mn01 N2 164.34(13) . . ?
N3 Mn01 N4 73.13(13) . . ?
N2 Mn01 N1 72.87(13) . . ?
N2 Mn01 N4 113.54(13) . . ?
N5 Mn01 N1 78.97(14) . . ?
N5 Mn01 N3 99.61(14) . . ?
N5 Mn01 N2 95.46(14) . . ?
N5 Mn01 N4 81.64(14) . . ?
N6 Mn01 N1 100.70(14) . . ?
N6 Mn01 N3 81.09(14) . . ?
N6 Mn01 N2 83.82(14) . . ?
N6 Mn01 N4 98.74(14) . . ?
N6 Mn01 N5 179.28(15) . . ?
C12 N1 Mn01 112.8(3) . . ?
C1 N1 Mn01 126.2(3) . . ?
C1 N1 C12 118.7(4) . . ?
C26 N3 Mn01 116.1(3) . . ?
C15 N3 Mn01 124.2(3) . . ?
C15 N3 C26 118.8(4) . . ?
C11 N2 Mn01 113.2(3) . . ?
C10 N2 Mn01 128.3(3) . . ?
C10 N2 C11 117.9(4) . . ?
C25 N4 Mn01 113.0(3) . . ?
C24 N4 Mn01 128.4(3) . . ?
C24 N4 C25 118.6(4) . . ?
C29 N5 Mn01 167.6(4) . . ?
C30 N6 Mn01 162.5(4) . . ?
N5 C29 S1 179.5(4) . . ?
N6 C30 S2 179.2(4) . . ?
N3 C26 C25 118.1(4) . . ?
N3 C26 C18 122.3(4) . . ?
C18 C26 C25 119.7(4) . . ?
N2 C11 C12 117.9(4) . . ?
N2 C11 C7 123.5(4) . . ?
C7 C11 C12 118.6(4) . . ?
N1 C12 C11 118.5(4) . . ?
N1 C12 C4 122.5(4) . . ?
C4 C12 C11 119.0(4) . . ?
N4 C25 C26 118.4(4) . . ?
N4 C25 C21 122.4(4) . . ?
C21 C25 C26 119.1(4) . . ?
N1 C1 C13 117.0(4) . . ?
N1 C1 C2 122.2(4) . . ?
C2 C1 C13 120.6(4) . . ?
N4 C24 C28 119.5(4) . . ?
N4 C24 C23 120.7(4) . . ?
C23 C24 C28 119.7(4) . . ?
C12 C4 C3 117.6(4) . . ?
C12 C4 C5 120.7(4) . . ?
C3 C4 C5 121.7(4) . . ?
C4 C3 H3 120.3 . . ?
C2 C3 C4 119.4(4) . . ?
C2 C3 H3 120.3 . . ?
N3 C15 C27 116.0(4) . . ?
N3 C15 C16 121.6(4) . . ?
C16 C15 C27 122.4(4) . . ?
C15 C27 H27A 109.0 . . ?
C15 C27 H27B 109.0 . . ?
C15 C27 C13 113.0(4) . . ?
H27A C27 H27B 107.8 . . ?
C13 C27 H27A 109.0 . . ?
C13 C27 H27B 109.0 . . ?
C1 C13 C27 115.6(4) . . ?
C1 C13 H13A 108.4 . . ?
C1 C13 H13B 108.4 . . ?
C27 C13 H13A 108.4 . . ?
C27 C13 H13B 108.4 . . ?
H13A C13 H13B 107.4 . . ?
C25 C21 C22 117.7(4) . . ?
C25 C21 C20 119.5(4) . . ?
C22 C21 C20 122.8(4) . . ?
C18 C17 H17 120.3 . . ?
C16 C17 H17 120.3 . . ?
C16 C17 C18 119.4(4) . . ?
C24 C28 H28A 109.5 . . ?
C24 C28 H28B 109.5 . . ?
C24 C28 H28C 109.5 . . ?
H28A C28 H28B 109.5 . . ?
H28A C28 H28C 109.5 . . ?
H28B C28 H28C 109.5 . . ?
C1 C2 H2 120.2 . . ?
C3 C2 C1 119.5(4) . . ?
C3 C2 H2 120.2 . . ?
C21 C22 H22 120.4 . . ?
C23 C22 C21 119.3(4) . . ?
C23 C22 H22 120.4 . . ?
C26 C18 C17 117.6(4) . . ?
C26 C18 C19 119.6(4) . . ?
C17 C18 C19 122.8(4) . . ?
C4 C5 H5 120.1 . . ?
C6 C5 C4 119.9(5) . . ?
C6 C5 H5 120.1 . . ?
C11 C7 C8 116.8(5) . . ?
C11 C7 C6 120.7(4) . . ?
C8 C7 C6 122.4(4) . . ?
N2 C10 C9 121.6(5) . . ?
N2 C10 C14 118.9(4) . . ?
C9 C10 C14 119.5(5) . . ?
C15 C16 H16 119.9 . . ?
C17 C16 C15 120.2(4) . . ?
C17 C16 H16 119.9 . . ?
C7 C8 H8 120.3 . . ?
C9 C8 C7 119.4(5) . . ?
C9 C8 H8 120.3 . . ?
C18 C19 H19 119.6 . . ?
C20 C19 C18 120.8(4) . . ?
C20 C19 H19 119.6 . . ?
C21 C20 H20 119.4 . . ?
C19 C20 C21 121.2(4) . . ?
C19 C20 H20 119.4 . . ?
C24 C23 H23 119.5 . . ?
C22 C23 C24 121.0(4) . . ?
C22 C23 H23 119.5 . . ?
C5 C6 C7 120.8(4) . . ?
C5 C6 H6 119.6 . . ?
C7 C6 H6 119.6 . . ?
C10 C9 H9 119.7 . . ?
C8 C9 C10 120.6(5) . . ?
C8 C9 H9 119.7 . . ?
C10 C14 H14A 109.5 . . ?
C10 C14 H14B 109.5 . . ?
C10 C14 H14C 109.5 . . ?
H14A C14 H14B 109.5 . . ?
H14A C14 H14C 109.5 . . ?
H14B C14 H14C 109.5 . . ?

loop_
_geom_bond_atom_site_label_1
_geom_bond_atom_site_label_2
_geom_bond_distance
_geom_bond_site_symmetry_2
_geom_bond_publ_flag
Mn01 N1 2.306(4) . ?
Mn01 N3 2.265(4) . ?
Mn01 N2 2.295(4) . ?
Mn01 N4 2.335(4) . ?
Mn01 N5 2.178(4) . ?
Mn01 N6 2.170(4) . ?
S1 C29 1.633(5) . ?
S2 C30 1.629(5) . ?
N1 C12 1.357(5) . ?
N1 C1 1.332(6) . ?
N3 C26 1.357(5) . ?
N3 C15 1.337(6) . ?
N2 C11 1.370(6) . ?
N2 C10 1.335(6) . ?
N4 C25 1.370(6) . ?
N4 C24 1.347(6) . ?
N5 C29 1.155(6) . ?
N6 C30 1.166(6) . ?
C26 C25 1.450(6) . ?
C26 C18 1.399(6) . ?
C11 C12 1.443(6) . ?
C11 C7 1.404(6) . ?
C12 C4 1.404(6) . ?
C25 C21 1.407(6) . ?
C1 C13 1.510(6) . ?
C1 C2 1.405(6) . ?
C24 C28 1.490(7) . ?
C24 C23 1.413(7) . ?
C4 C3 1.412(7) . ?
C4 C5 1.433(6) . ?
C3 H3 0.9500 . ?
C3 C2 1.365(6) . ?
C15 C27 1.513(6) . ?
C15 C16 1.396(6) . ?
C27 H27A 0.9900 . ?
C27 H27B 0.9900 . ?
C27 C13 1.541(7) . ?
C13 H13A 0.9900 . ?
C13 H13B 0.9900 . ?
C21 C22 1.409(6) . ?
C21 C20 1.434(6) . ?
C17 H17 0.9500 . ?
C17 C18 1.408(7) . ?
C17 C16 1.358(6) . ?
C28 H28A 0.9800 . ?
C28 H28B 0.9800 . ?
C28 H28C 0.9800 . ?
C2 H2 0.9500 . ?
C22 H22 0.9500 . ?
C22 C23 1.355(7) . ?
C18 C19 1.437(6) . ?
C5 H5 0.9500 . ?
C5 C6 1.351(7) . ?
C7 C8 1.409(7) . ?
C7 C6 1.424(7) . ?
C10 C9 1.407(7) . ?
C10 C14 1.495(7) . ?
C16 H16 0.9500 . ?
C8 H8 0.9500 . ?
C8 C9 1.362(7) . ?
C19 H19 0.9500 . ?
C19 C20 1.348(7) . ?
C20 H20 0.9500 . ?
C23 H23 0.9500 . ?
C6 H6 0.9500 . ?
C9 H9 0.9500 . ?
C14 H14A 0.9800 . ?
C14 H14B 0.9800 . ?
C14 H14C 0.9800 . ?

loop_
_geom_torsion_atom_site_label_1
_geom_torsion_atom_site_label_2
_geom_torsion_atom_site_label_3
_geom_torsion_atom_site_label_4
_geom_torsion
_geom_torsion_site_symmetry_1
_geom_torsion_site_symmetry_2
_geom_torsion_site_symmetry_3
_geom_torsion_site_symmetry_4
_geom_torsion_publ_flag
Mn01 N1 C12 C11 17.2(5) . . . . ?
Mn01 N1 C12 C4 -163.5(3) . . . . ?
Mn01 N1 C1 C13 -11.2(6) . . . . ?
Mn01 N1 C1 C2 163.5(3) . . . . ?
Mn01 N3 C26 C25 7.1(5) . . . . ?
Mn01 N3 C26 C18 -172.2(3) . . . . ?
Mn01 N3 C15 C27 -5.6(6) . . . . ?
Mn01 N3 C15 C16 173.5(4) . . . . ?
Mn01 N2 C11 C12 -15.0(5) . . . . ?
Mn01 N2 C11 C7 166.3(3) . . . . ?
Mn01 N2 C10 C9 -166.5(4) . . . . ?
Mn01 N2 C10 C14 16.1(6) . . . . ?
Mn01 N4 C25 C26 -9.5(5) . . . . ?
Mn01 N4 C25 C21 173.0(3) . . . . ?
Mn01 N4 C24 C28 9.1(6) . . . . ?
Mn01 N4 C24 C23 -173.3(3) . . . . ?
N1 C12 C4 C3 -1.9(6) . . . . ?
N1 C12 C4 C5 177.9(4) . . . . ?
N1 C1 C13 C27 -52.8(6) . . . . ?
N1 C1 C2 C3 -2.7(7) . . . . ?
N3 C26 C25 N4 1.9(6) . . . . ?
N3 C26 C25 C21 179.5(4) . . . . ?
N3 C26 C18 C17 -1.6(7) . . . . ?
N3 C26 C18 C19 177.8(4) . . . . ?
N3 C15 C27 C13 -68.7(5) . . . . ?
N3 C15 C16 C17 -2.6(8) . . . . ?
N2 C11 C12 N1 -1.6(6) . . . . ?
N2 C11 C12 C4 179.1(4) . . . . ?
N2 C11 C7 C8 4.0(7) . . . . ?
N2 C11 C7 C6 -176.2(4) . . . . ?
N2 C10 C9 C8 -0.9(8) . . . . ?
N4 C25 C21 C22 2.4(7) . . . . ?
N4 C25 C21 C20 -178.9(4) . . . . ?
N4 C24 C23 C22 -1.7(7) . . . . ?
C26 N3 C15 C27 -174.5(4) . . . . ?
C26 N3 C15 C16 4.5(7) . . . . ?
C26 C25 C21 C22 -175.1(4) . . . . ?
C26 C25 C21 C20 3.6(6) . . . . ?
C26 C18 C19 C20 1.6(7) . . . . ?
C11 N2 C10 C9 3.8(7) . . . . ?
C11 N2 C10 C14 -173.5(4) . . . . ?
C11 C12 C4 C3 177.4(4) . . . . ?
C11 C12 C4 C5 -2.8(6) . . . . ?
C11 C7 C8 C9 -0.9(7) . . . . ?
C11 C7 C6 C5 -3.0(7) . . . . ?
C12 N1 C1 C13 -172.9(4) . . . . ?
C12 N1 C1 C2 1.9(7) . . . . ?
C12 C11 C7 C8 -174.7(4) . . . . ?
C12 C11 C7 C6 5.0(7) . . . . ?
C12 C4 C3 C2 1.1(7) . . . . ?
C12 C4 C5 C6 5.0(7) . . . . ?
C25 N4 C24 C28 -171.9(4) . . . . ?
C25 N4 C24 C23 5.7(6) . . . . ?
C25 C26 C18 C17 179.1(4) . . . . ?
C25 C26 C18 C19 -1.5(7) . . . . ?
C25 C21 C22 C23 1.7(7) . . . . ?
C25 C21 C20 C19 -3.5(7) . . . . ?
C1 N1 C12 C11 -178.8(4) . . . . ?
C1 N1 C12 C4 0.4(6) . . . . ?
C24 N4 C25 C26 171.4(4) . . . . ?
C24 N4 C25 C21 -6.1(6) . . . . ?
C4 C3 C2 C1 1.1(7) . . . . ?
C4 C5 C6 C7 -2.0(7) . . . . ?
C3 C4 C5 C6 -175.2(5) . . . . ?
C15 N3 C26 C25 177.0(4) . . . . ?
C15 N3 C26 C18 -2.4(6) . . . . ?
C15 C27 C13 C1 125.3(4) . . . . ?
C27 C15 C16 C17 176.4(5) . . . . ?
C13 C1 C2 C3 171.9(4) . . . . ?
C21 C22 C23 C24 -2.1(7) . . . . ?
C17 C18 C19 C20 -179.0(5) . . . . ?
C28 C24 C23 C22 175.9(5) . . . . ?
C2 C1 C13 C27 132.3(5) . . . . ?
C22 C21 C20 C19 175.1(5) . . . . ?
C18 C26 C25 N4 -178.7(4) . . . . ?
C18 C26 C25 C21 -1.1(6) . . . . ?
C18 C17 C16 C15 -1.5(8) . . . . ?
C18 C19 C20 C21 0.9(8) . . . . ?
C5 C4 C3 C2 -178.8(4) . . . . ?
C7 C11 C12 N1 177.2(4) . . . . ?
C7 C11 C12 C4 -2.1(6) . . . . ?
C7 C8 C9 C10 -0.6(8) . . . . ?
C10 N2 C11 C12 173.2(4) . . . . ?
C10 N2 C11 C7 -5.5(7) . . . . ?
C16 C15 C27 C13 112.3(5) . . . . ?
C16 C17 C18 C26 3.5(7) . . . . ?
C16 C17 C18 C19 -175.9(5) . . . . ?
C8 C7 C6 C5 176.7(5) . . . . ?
C20 C21 C22 C23 -176.9(5) . . . . ?
C6 C7 C8 C9 179.4(5) . . . . ?
C14 C10 C9 C8 176.5(5) . . . . ?
